data_4317418
loop_
_publ_author_name
'Konstantin Karaghiosoff'
'Thomas M. Klap\"otke'
'Burkhard Krumm'
'Heinrich N\"oth'
'Thomas Sch\"utt'
'Max Suter'

_publ_contact_author_address
;
Department Chemie
Ludwig-Maximilians Universit\"at
Butenandtstra\&se 5-13 (Haus D)
D-81377 M\"unchen
Bundesrepublik Deutschland
;
_publ_contact_author_email tmk@cup.uni-muenchen.de
_publ_contact_author_fax 'Int+ 089-2180-7492'
_publ_contact_author_name 'Thomas M. Klap\"otke'
_publ_section_title
;
 Experimental and Theoretical Characterization of Cationic, Neutral, and
 Anionic Binary Arsenic and Antimony Azide Species
;
_journal_name_full 'Inorganic Chemistry'
_journal_page_first 170
_journal_page_last 179
_journal_paper_doi 10.1021/ic010463l
_journal_volume 41
_journal_year 2002
_chemical_formula_sum 'C6 H6 As N18'
_chemical_formula_weight 405.21
_space_group_IT_number 2
_symmetry_cell_setting triclinic
_symmetry_space_group_name_Hall '-P 1'
_symmetry_space_group_name_H-M 'P -1'
_atom_sites_solution_hydrogens geom
_atom_sites_solution_primary heavy
_atom_sites_solution_secondary difmap
_audit_creation_method 'SHELXL-CIF-file updated by CIFRTF'
_cell_angle_alpha 91.017(2)
_cell_angle_beta 113.235(2)
_cell_angle_gamma 91.732(2)
_cell_formula_units_Z 1
_cell_length_a 6.8484(7)
_cell_length_b 7.3957(8)
_cell_length_c 8.0930(8)
_cell_measurement_reflns_used 0
_cell_measurement_temperature 193(2)
_cell_measurement_theta_max 1.00
_cell_measurement_theta_min 20.00
_cell_volume 376.29(7)
_computing_cell_refinement 'SMART (V4.C50)'
_computing_data_collection 'SMART (V4.C50)'
_computing_data_reduction 'SAINT (V4.D50)'
_computing_molecular_graphics 'XP (SHELXTL-Ver.5)'
_computing_publication_material 'SHELXL (Sheldrick 1997)'
_computing_structure_refinement 'SHELXL-97 (Sheldrick, 1997)'
_computing_structure_solution 'SHELXS-97 (Sheldrick, 1990)'
_diffrn_ambient_temperature 193(2)
_diffrn_measured_fraction_theta_full 0.595
_diffrn_measured_fraction_theta_max 0.595
_diffrn_measurement_device_type 'Siemens SMART Area-detector'
_diffrn_measurement_method Hemisphere
_diffrn_radiation_monochromator graphite
_diffrn_radiation_source 'fine-focus sealed tube'
_diffrn_radiation_type MoK\a
_diffrn_radiation_wavelength 0.71073
_diffrn_reflns_av_R_equivalents 0.0232
_diffrn_reflns_av_sigmaI/netI 0.0259
_diffrn_reflns_limit_h_max 8
_diffrn_reflns_limit_h_min -8
_diffrn_reflns_limit_k_max 9
_diffrn_reflns_limit_k_min -9
_diffrn_reflns_limit_l_max 10
_diffrn_reflns_limit_l_min -10
_diffrn_reflns_number 2195
_diffrn_reflns_theta_full 28.62
_diffrn_reflns_theta_max 28.62
_diffrn_reflns_theta_min 2.74
_diffrn_standards_interval_time 0
_exptl_absorpt_coefficient_mu 2.298
_exptl_absorpt_correction_T_max 0.5635
_exptl_absorpt_correction_T_min 0.3295
_exptl_absorpt_correction_type SADABS
_exptl_crystal_colour yellow
_exptl_crystal_density_diffrn 1.788
_exptl_crystal_density_method 'not measured'
_exptl_crystal_description prism
_exptl_crystal_F_000 201
_exptl_crystal_size_max 0.30
_exptl_crystal_size_mid 0.20
_exptl_crystal_size_min 0.20
_refine_diff_density_max 0.492
_refine_diff_density_min -0.823
_refine_diff_density_rms 0.095
_refine_ls_extinction_method none
_refine_ls_goodness_of_fit_ref 1.064
_refine_ls_hydrogen_treatment mixed
_refine_ls_matrix_type full
_refine_ls_number_parameters 115
_refine_ls_number_reflns 1147
_refine_ls_number_restraints 0
_refine_ls_restrained_S_all 1.064
_refine_ls_R_factor_all 0.0405
_refine_ls_R_factor_gt 0.0402
_refine_ls_shift/su_max 0.000
_refine_ls_shift/su_mean 0.000
_refine_ls_structure_factor_coef Fsqd
_refine_ls_weighting_details 'calc w=1/[\s^2^(Fo^2^)+(0.0889P)^2^+0.1381P] where P=(Fo^2^+2Fc^2^)/3'
_refine_ls_weighting_scheme calc
_refine_ls_wR_factor_gt 0.1082
_refine_ls_wR_factor_ref 0.1084
_reflns_number_gt 1137
_reflns_number_total 1147
_reflns_threshold_expression >2sigma(I)
_cod_data_source_file ic010463l.cif
_cod_data_source_block d:\frames\schu13\work\neu\schu13
_cod_depositor_comments
;
The following automatic conversions were performed:

'_symmetry_cell_setting' value 'Triclinic' changed to 'triclinic'
according to the built-in table from CIF Core dictionary named
'cif_core.dic' version 2.4.1 from
2010-06-29.

'_refine_ls_hydrogen_treatment' value 'mixed ' changed
to 'mixed' according to the built-in table from CIF Core dictionary
named 'cif_core.dic' version 2.4.1 from 2010-06-29.

Automatic conversion script
Id: cif_fix_values 1646 2011-03-28 12:23:43Z adriana 

The following automatic conversions were performed:

'_atom_sites_solution_primary' value 'heavy-atom-method' was changed
to 'heavy'.

'_atom_sites_solution_hydrogens' value 'geometrically' was changed to
'geom'.

Automatic conversion script
Id: cif_fix_values 6452 2018-10-05 10:23:21Z andrius 
;
_cod_database_code 4317418

loop_
_symmetry_equiv_pos_as_xyz
'x, y, z'
'-x, -y, -z'

loop_
_atom_site_label
_atom_site_type_symbol
_atom_site_fract_x
_atom_site_fract_y
_atom_site_fract_z
_atom_site_U_iso_or_equiv
_atom_site_adp_type
_atom_site_occupancy
_atom_site_symmetry_multiplicity
_atom_site_calc_flag
_atom_site_refinement_flags
_atom_site_disorder_assembly
_atom_site_disorder_group
As1 As 0.5000 0.0000 0.0000 0.0245(2) Uani 1 2 d S . .
N1 N 0.4655(6) 0.2565(4) 0.0288(5) 0.0371(8) Uani 1 1 d . . .
N2 N 0.2840(6) 0.3075(5) -0.0454(5) 0.0353(8) Uani 1 1 d . . .
N3 N 0.1216(8) 0.3652(6) -0.1081(7) 0.0603(12) Uani 1 1 d . . .
N4 N 0.6698(6) -0.0146(5) 0.2548(5) 0.0322(8) Uani 1 1 d . . .
N5 N 0.7804(6) 0.1215(5) 0.3298(5) 0.0319(8) Uani 1 1 d . . .
N6 N 0.8855(7) 0.2390(6) 0.4104(6) 0.0508(10) Uani 1 1 d . . .
N7 N 0.7564(5) 0.0711(5) -0.0335(5) 0.0336(7) Uani 1 1 d . . .
N8 N 0.7598(5) 0.0291(4) -0.1782(4) 0.0289(7) Uani 1 1 d . . .
N9 N 0.7753(7) -0.0031(6) -0.3093(5) 0.0459(10) Uani 1 1 d . . .
C1 C 0.3052(8) 0.4400(6) -0.6188(7) 0.0431(10) Uani 1 1 d . . .
H1A H 0.1684 0.3975 -0.7012 0.052 Uiso 1 1 calc R . .
C2 C 0.3893(8) 0.3711(6) -0.4522(6) 0.0371(10) Uani 1 1 d . . .
H2A H 0.3113 0.2804 -0.4194 0.045 Uiso 1 1 calc R . .
C3 C 0.5859(8) 0.4311(6) -0.3308(6) 0.0397(11) Uani 1 1 d . . .
H3A H 0.6447 0.3834 -0.2138 0.048 Uiso 1 1 calc R . .

loop_
_atom_site_aniso_label
_atom_site_aniso_U_11
_atom_site_aniso_U_22
_atom_site_aniso_U_33
_atom_site_aniso_U_23
_atom_site_aniso_U_13
_atom_site_aniso_U_12
As1 0.0208(3) 0.0310(3) 0.0200(3) 0.0005(2) 0.0066(2) -0.0041(2)
N1 0.0329(19) 0.0330(18) 0.040(2) -0.0039(15) 0.0083(17) 0.0004(15)
N2 0.035(2) 0.0333(18) 0.035(2) -0.0012(14) 0.0116(17) -0.0026(14)
N3 0.043(3) 0.053(3) 0.067(3) -0.002(2) 0.003(2) 0.012(2)
N4 0.0247(18) 0.045(2) 0.0200(19) 0.0015(14) 0.0024(16) -0.0084(14)
N5 0.0229(19) 0.049(2) 0.021(2) -0.0030(15) 0.0059(18) -0.0050(14)
N6 0.044(3) 0.062(3) 0.041(3) -0.0159(19) 0.013(2) -0.0192(19)
N7 0.0233(17) 0.049(2) 0.0285(19) -0.0056(14) 0.0120(15) -0.0108(14)
N8 0.0263(17) 0.0291(16) 0.0323(19) 0.0038(13) 0.0127(15) -0.0048(13)
N9 0.044(2) 0.061(3) 0.038(2) -0.0052(18) 0.023(2) -0.0043(18)
C1 0.038(2) 0.040(2) 0.043(3) 0.0039(18) 0.006(2) -0.0027(18)
C2 0.045(3) 0.028(2) 0.039(3) 0.0057(18) 0.018(2) -0.0094(18)
C3 0.054(3) 0.028(2) 0.035(3) 0.0083(19) 0.016(2) 0.004(2)

loop_
_atom_type_symbol
_atom_type_description
_atom_type_scat_dispersion_real
_atom_type_scat_dispersion_imag
_atom_type_scat_source
C C 0.0033 0.0016 'International Tables Vol C Tables 4.2.6.8 and 6.1.1.4'
H H 0.0000 0.0000 'International Tables Vol C Tables 4.2.6.8 and 6.1.1.4'
N N 0.0061 0.0033 'International Tables Vol C Tables 4.2.6.8 and 6.1.1.4'
As As 0.0499 2.0058 'International Tables Vol C Tables 4.2.6.8 and 6.1.1.4'

loop_
_geom_angle_atom_site_label_1
_geom_angle_atom_site_label_2
_geom_angle_atom_site_label_3
_geom_angle
_geom_angle_site_symmetry_1
_geom_angle_site_symmetry_3
_geom_angle_publ_flag
N4 As1 N4 180.0(2) . 2_655 ?
N4 As1 N7 91.37(15) . 2_655 ?
N4 As1 N7 88.63(15) 2_655 2_655 ?
N4 As1 N7 88.63(15) . . ?
N4 As1 N7 91.37(15) 2_655 . ?
N7 As1 N7 180.0(2) 2_655 . ?
N4 As1 N1 90.79(15) . . ?
N4 As1 N1 89.21(15) 2_655 . ?
N7 As1 N1 93.71(15) 2_655 . ?
N7 As1 N1 86.29(15) . . ?
N4 As1 N1 89.21(15) . 2_655 ?
N4 As1 N1 90.79(15) 2_655 2_655 ?
N7 As1 N1 86.29(15) 2_655 2_655 ?
N7 As1 N1 93.71(15) . 2_655 ?
N1 As1 N1 180.0(2) . 2_655 ?
N2 N1 As1 115.5(3) . . ?
N3 N2 N1 175.4(5) . . ?
N5 N4 As1 116.4(3) . . ?
N6 N5 N4 174.7(4) . . ?
N8 N7 As1 116.0(3) . . ?
N9 N8 N7 175.4(4) . . ?
C2 C1 C3 120.8(5) . 2_664 ?
C1 C2 C3 120.6(4) . . ?
C1 C3 C2 118.6(4) 2_664 . ?

loop_
_geom_bond_atom_site_label_1
_geom_bond_atom_site_label_2
_geom_bond_distance
_geom_bond_site_symmetry_2
_geom_bond_publ_flag
As1 N4 1.934(4) . ?
As1 N4 1.934(4) 2_655 ?
As1 N7 1.939(3) 2_655 ?
As1 N7 1.939(3) . ?
As1 N1 1.940(3) . ?
As1 N1 1.940(3) 2_655 ?
N1 N2 1.222(5) . ?
N2 N3 1.126(5) . ?
N4 N5 1.235(5) . ?
N5 N6 1.127(5) . ?
N7 N8 1.215(5) . ?
N8 N9 1.130(5) . ?
C1 C2 1.356(6) . ?
C1 C3 1.357(6) 2_664 ?
C2 C3 1.371(7) . ?
C3 C1 1.357(6) 2_664 ?
